data_1545017
loop_
_publ_author_name
'El-Khatatneh, Nasseem'
Chandra
'Rajesh, B. M.'
'Kumar, Shamantha'
'Doreswamy, B. H.'
'Mahendra, M.'

_publ_section_title
;
 (6-Fluoro-2-oxo-2<i>H</i>-chromen-4-yl)methyl diethylcarbamodithioate
;
_journal_coeditor_code SU4119
_journal_issue 1
_journal_name_full IUCrData
_journal_page_first x162069
_journal_paper_doi 10.1107/S2414314616020691
_journal_volume 2
_journal_year 2017
_chemical_formula_iupac 'C15 H16 F N O2 S2'
_chemical_formula_moiety 'C15 H16 F N O2 S2'
_chemical_formula_sum 'C15 H16 F N O2 S2'
_chemical_formula_weight 325.41
_chemical_name_systematic
;
(6-Fluoro-2-oxo-2<i>H</i>-chromen-4-yl)methyl diethylcarbamodithioate
;
_space_group_crystal_system triclinic
_space_group_IT_number 2
_space_group_name_Hall '-P 1'
_space_group_name_H-M_alt 'P -1'
_symmetry_space_group_name_Hall '-P 1'
_symmetry_space_group_name_H-M 'P -1'
_atom_sites_solution_hydrogens geom
_atom_sites_solution_primary direct
_atom_sites_solution_secondary difmap
_audit_creation_method SHELXL-2016/6
_cell_angle_alpha 75.625(2)
_cell_angle_beta 88.538(2)
_cell_angle_gamma 86.553(2)
_cell_formula_units_Z 4
_cell_length_a 7.1284(2)
_cell_length_b 12.2818(3)
_cell_length_c 18.3709(5)
_cell_measurement_reflns_used 4557
_cell_measurement_temperature 293(2)
_cell_measurement_theta_max 23.461
_cell_measurement_theta_min 1.144
_cell_volume 1555.10(7)
_computing_cell_refinement
;
SAINT (Bruker, 2009)
;
_computing_data_collection
;
APEX2 (Bruker, 2009)
;
_computing_data_reduction
;
SAINT (Bruker, 2009)
;
_computing_molecular_graphics
;
PLATON (Spek, 2009) and Mercury (Macrae <i>et al.</i>, 2008)
;
_computing_publication_material
;
<i>SHELXL2016/6</i> (Sheldrick, 2015) and PLATON (Spek, 2009)
;
_computing_structure_refinement
;
<i>SHELXL2016/6</i> (Sheldrick, 2015)
;
_computing_structure_solution
;
<i>SHELXS2016/6</i> (Sheldrick, 2008)
;
_diffrn_ambient_temperature 293(2)
_diffrn_detector_area_resol_mean 18.4
_diffrn_measured_fraction_theta_full 0.995
_diffrn_measured_fraction_theta_max 0.995
_diffrn_measurement_device_type 'Bruker APEXII CCD diffractometer'
_diffrn_measurement_method '\f and \w scans'
_diffrn_radiation_type MoK\a
_diffrn_radiation_wavelength 0.71073
_diffrn_reflns_av_R_equivalents 0.0286
_diffrn_reflns_limit_h_max 7
_diffrn_reflns_limit_h_min -7
_diffrn_reflns_limit_k_max 13
_diffrn_reflns_limit_k_min -13
_diffrn_reflns_limit_l_max 20
_diffrn_reflns_limit_l_min -20
_diffrn_reflns_number 18765
_diffrn_reflns_theta_full 23.461
_diffrn_reflns_theta_max 23.461
_diffrn_reflns_theta_min 1.714
_exptl_absorpt_coefficient_mu 0.356
_exptl_absorpt_correction_type none
_exptl_crystal_colour colourless
_exptl_crystal_density_diffrn 1.390
_exptl_crystal_description block
_exptl_crystal_F_000 680
_exptl_crystal_size_max 0.30
_exptl_crystal_size_mid 0.25
_exptl_crystal_size_min 0.20
_refine_diff_density_max 0.298
_refine_diff_density_min -0.163
_refine_ls_extinction_method none
_refine_ls_goodness_of_fit_ref 1.029
_refine_ls_hydrogen_treatment constr
_refine_ls_matrix_type full
_refine_ls_number_parameters 383
_refine_ls_number_reflns 4555
_refine_ls_number_restraints 0
_refine_ls_restrained_S_all 1.029
_refine_ls_R_factor_all 0.0474
_refine_ls_R_factor_gt 0.0363
_refine_ls_shift/su_max 0.001
_refine_ls_shift/su_mean 0.000
_refine_ls_structure_factor_coef Fsqd
_refine_ls_weighting_details 'w=1/[\s^2^(Fo^2^)+(0.0413P)^2^+0.5771P] where P=(Fo^2^+2Fc^2^)/3'
_refine_ls_weighting_scheme calc
_refine_ls_wR_factor_gt 0.0863
_refine_ls_wR_factor_ref 0.0935
_reflns_number_gt 3711
_reflns_number_total 4555
_reflns_threshold_expression 'I > 2\s(I)'
_cod_data_source_file su4119sup1.cif
_cod_data_source_block I
_cod_database_code 1545017
_shelx_space_group_comment
;
The symmetry employed for this shelxl refinement is uniquely defined
by the following loop, which should always be used as a source of
symmetry information in preference to the above space-group names.
They are only intended as comments.
;

loop_
_space_group_symop_operation_xyz
'x, y, z'
'-x, -y, -z'

loop_
_atom_site_type_symbol
_atom_site_label
_atom_site_fract_x
_atom_site_fract_y
_atom_site_fract_z
_atom_site_U_iso_or_equiv
_atom_site_adp_type
_atom_site_calc_flag
_atom_site_occupancy
S S1A 0.51933(9) 0.66040(5) 0.25174(3) 0.05364(19) Uani d 1
S S2A 0.93545(9) 0.68645(6) 0.22242(4) 0.0602(2) Uani d 1
F F1A 0.7749(3) 0.18127(14) 0.52266(10) 0.0948(6) Uani d 1
O O1A 0.7712(2) 0.62091(17) 0.53152(9) 0.0640(5) Uani d 1
O O2A 0.7301(3) 0.80267(19) 0.48010(12) 0.0914(7) Uani d 1
N N1A 0.6629(3) 0.83708(15) 0.16329(10) 0.0512(5) Uani d 1
C C1A 0.7756(4) 0.2917(2) 0.52380(16) 0.0655(7) Uani d 1
C C2A 0.8280(4) 0.3182(3) 0.58777(16) 0.0738(9) Uani d 1
H H2A 0.864836 0.261871 0.629689 0.089 Uiso calc 1
C C3A 0.8258(3) 0.4291(3) 0.58945(14) 0.0683(8) Uani d 1
H H3A 0.860317 0.449019 0.632678 0.082 Uiso calc 1
C C4A 0.7714(3) 0.5115(2) 0.52580(13) 0.0529(6) Uani d 1
C C5A 0.7216(3) 0.4849(2) 0.46005(12) 0.0458(6) Uani d 1
C C6A 0.7236(3) 0.3709(2) 0.45985(13) 0.0531(6) Uani d 1
H H6A 0.690296 0.349303 0.417061 0.064 Uiso calc 1
C C7A 0.7241(4) 0.7092(2) 0.47157(15) 0.0609(7) Uani d 1
C C8A 0.6733(3) 0.6818(2) 0.40312(13) 0.0518(6) Uani d 1
H H8A 0.639944 0.740508 0.362011 0.062 Uiso calc 1
C C9A 0.6715(3) 0.57683(19) 0.39565(12) 0.0431(5) Uani d 1
C C10A 0.6263(3) 0.54884(18) 0.32320(12) 0.0502(6) Uani d 1
H H10A 0.543009 0.487043 0.334541 0.060 Uiso calc 1
H H10B 0.741791 0.522131 0.302691 0.060 Uiso calc 1
C C11A 0.7138(3) 0.73768(18) 0.20824(12) 0.0449(5) Uani d 1
C C12A 0.4672(4) 0.8847(2) 0.15371(14) 0.0628(7) Uani d 1
H H13C 0.466889 0.965963 0.144464 0.075 Uiso calc 1
H H13D 0.396879 0.856713 0.199792 0.075 Uiso calc 1
C C13A 0.3726(4) 0.8549(3) 0.09011(16) 0.0780(8) Uani d 1
H H14A 0.443735 0.880548 0.044619 0.117 Uiso calc 1
H H14B 0.248238 0.890242 0.084249 0.117 Uiso calc 1
H H14C 0.365089 0.774673 0.100622 0.117 Uiso calc 1
C C14A 0.8042(4) 0.9084(2) 0.11895(15) 0.0683(7) Uani d 1
H H15A 0.747783 0.953265 0.072877 0.082 Uiso calc 1
H H15B 0.906248 0.861024 0.105437 0.082 Uiso calc 1
C C15A 0.8818(5) 0.9854(3) 0.1617(2) 0.0991(11) Uani d 1
H H16A 0.781020 1.032186 0.175377 0.149 Uiso calc 1
H H16B 0.971273 1.031883 0.130680 0.149 Uiso calc 1
H H16C 0.942355 0.941205 0.206303 0.149 Uiso calc 1
S S1B 0.08922(10) 0.33784(6) 0.27010(4) 0.0689(2) Uani d 1
S S2B 0.50869(10) 0.28748(6) 0.28251(4) 0.0635(2) Uani d 1
F F1B 0.2068(3) 0.76498(13) -0.04352(10) 0.0965(6) Uani d 1
O O1B 0.2887(2) 0.31283(14) -0.01045(9) 0.0630(5) Uani d 1
O O2B 0.2880(3) 0.13736(16) 0.05644(11) 0.0860(6) Uani d 1
N N1B 0.2507(3) 0.15756(16) 0.35756(11) 0.0536(5) Uani d 1
C C1B 0.2303(4) 0.6518(2) -0.03385(16) 0.0628(7) Uani d 1
C C2B 0.2720(4) 0.6108(3) -0.09550(15) 0.0683(8) Uani d 1
H H2B 0.287050 0.659402 -0.142680 0.082 Uiso calc 1
C C3B 0.2911(4) 0.4965(2) -0.08610(14) 0.0642(7) Uani d 1
H H3B 0.318233 0.466425 -0.127166 0.077 Uiso calc 1
C C4B 0.2698(3) 0.4262(2) -0.01553(13) 0.0498(6) Uani d 1
C C5B 0.2303(3) 0.46786(18) 0.04738(12) 0.0444(5) Uani d 1
C C6B 0.2095(3) 0.5847(2) 0.03657(14) 0.0554(6) Uani d 1
H H6B 0.181708 0.616144 0.076986 0.067 Uiso calc 1
C C7B 0.2686(4) 0.2351(2) 0.05671(15) 0.0592(7) Uani d 1
C C8B 0.2283(3) 0.2784(2) 0.12185(13) 0.0533(6) Uani d 1
H H8B 0.213405 0.227154 0.168002 0.064 Uiso calc 1
C C9B 0.2111(3) 0.38798(19) 0.11955(12) 0.0467(6) Uani d 1
C C10B 0.1792(4) 0.4326(2) 0.18835(13) 0.0625(7) Uani d 1
H H10C 0.092746 0.498300 0.175431 0.075 Uiso calc 1
H H10D 0.297740 0.457461 0.201271 0.075 Uiso calc 1
C C11B 0.2913(3) 0.25121(19) 0.30801(12) 0.0492(6) Uani d 1
C C12B 0.3993(4) 0.0731(2) 0.39041(14) 0.0639(7) Uani d 1
H H13A 0.354027 0.026564 0.437468 0.077 Uiso calc 1
H H13B 0.506735 0.111039 0.401320 0.077 Uiso calc 1
C C13B 0.4604(4) -0.0008(2) 0.33904(19) 0.0854(9) Uani d 1
H H14D 0.355637 -0.040849 0.329730 0.128 Uiso calc 1
H H14E 0.559207 -0.053535 0.362242 0.128 Uiso calc 1
H H14F 0.505236 0.044952 0.292356 0.128 Uiso calc 1
C C14B 0.0577(4) 0.1330(3) 0.38627(17) 0.0811(9) Uani d 1
H H15C 0.062020 0.100211 0.440021 0.097 Uiso calc 1
H H15D -0.018925 0.202902 0.377820 0.097 Uiso calc 1
C C15B -0.0283(5) 0.0566(3) 0.3502(3) 0.1224(14) Uani d 1
H H16D -0.049498 0.093084 0.298224 0.184 Uiso calc 1
H H16E -0.146040 0.035520 0.374573 0.184 Uiso calc 1
H H16F 0.053583 -0.009453 0.353828 0.184 Uiso calc 1

loop_
_atom_site_aniso_label
_atom_site_aniso_U_11
_atom_site_aniso_U_22
_atom_site_aniso_U_33
_atom_site_aniso_U_12
_atom_site_aniso_U_13
_atom_site_aniso_U_23
S1A 0.0565(4) 0.0556(4) 0.0454(4) -0.0069(3) -0.0087(3) -0.0041(3)
S2A 0.0540(4) 0.0632(4) 0.0590(4) 0.0101(3) -0.0035(3) -0.0097(3)
F1A 0.1031(13) 0.0625(11) 0.0965(13) 0.0007(9) 0.0064(10) 0.0206(9)
O1A 0.0563(11) 0.0928(15) 0.0476(10) -0.0056(10) -0.0059(8) -0.0255(10)
O2A 0.1197(18) 0.0826(15) 0.0881(15) -0.0025(13) -0.0183(13) -0.0506(13)
N1A 0.0553(12) 0.0455(12) 0.0472(11) 0.0008(9) -0.0059(9) -0.0015(9)
C1A 0.0523(16) 0.0660(19) 0.0640(18) -0.0004(13) 0.0059(13) 0.0094(14)
C2A 0.0516(16) 0.091(2) 0.0579(18) 0.0019(15) 0.0000(13) 0.0195(16)
C3A 0.0397(14) 0.115(3) 0.0403(14) -0.0060(15) -0.0021(11) -0.0011(15)
C4A 0.0336(12) 0.0764(19) 0.0464(14) -0.0044(12) 0.0021(10) -0.0112(13)
C5A 0.0317(12) 0.0623(16) 0.0395(13) -0.0027(10) 0.0037(9) -0.0057(11)
C6A 0.0464(14) 0.0574(16) 0.0490(14) -0.0022(11) 0.0060(11) -0.0016(12)
C7A 0.0554(16) 0.074(2) 0.0613(17) -0.0032(13) -0.0038(13) -0.0307(15)
C8A 0.0528(14) 0.0580(16) 0.0452(14) 0.0011(12) -0.0044(11) -0.0146(12)
C9A 0.0369(12) 0.0501(14) 0.0425(13) -0.0020(10) 0.0010(9) -0.0118(11)
C10A 0.0648(15) 0.0426(13) 0.0411(13) -0.0041(11) -0.0027(11) -0.0062(10)
C11A 0.0560(14) 0.0460(14) 0.0349(12) -0.0011(11) -0.0044(10) -0.0142(10)
C12A 0.0674(17) 0.0550(16) 0.0600(16) 0.0104(13) -0.0074(13) -0.0053(13)
C13A 0.0691(18) 0.084(2) 0.079(2) 0.0074(16) -0.0180(15) -0.0169(16)
C14A 0.0732(18) 0.0617(17) 0.0591(16) -0.0083(14) -0.0017(14) 0.0069(13)
C15A 0.113(3) 0.070(2) 0.113(3) -0.0313(19) 0.000(2) -0.0137(19)
S1B 0.0736(5) 0.0745(5) 0.0507(4) 0.0198(4) 0.0048(3) -0.0070(3)
S2B 0.0661(4) 0.0624(4) 0.0603(4) -0.0193(3) -0.0007(3) -0.0083(3)
F1B 0.1369(16) 0.0513(10) 0.0896(12) -0.0101(10) -0.0252(11) 0.0084(9)
O1B 0.0764(12) 0.0585(12) 0.0570(11) 0.0061(9) 0.0007(9) -0.0222(9)
O2B 0.1241(18) 0.0530(12) 0.0868(15) 0.0044(11) 0.0041(12) -0.0310(11)
N1B 0.0550(12) 0.0524(12) 0.0496(12) -0.0057(10) 0.0022(9) -0.0049(10)
C1B 0.0637(17) 0.0488(16) 0.0674(19) -0.0073(12) -0.0173(14) 0.0045(14)
C2B 0.0614(17) 0.080(2) 0.0524(17) -0.0100(15) -0.0029(13) 0.0064(15)
C3B 0.0597(16) 0.080(2) 0.0492(15) 0.0024(14) 0.0032(12) -0.0117(14)
C4B 0.0409(13) 0.0590(16) 0.0486(14) 0.0002(11) -0.0027(10) -0.0119(12)
C5B 0.0394(12) 0.0443(14) 0.0486(14) -0.0018(10) -0.0085(10) -0.0093(11)
C6B 0.0592(15) 0.0508(15) 0.0548(15) -0.0022(12) -0.0127(12) -0.0093(12)
C7B 0.0660(17) 0.0523(17) 0.0610(17) 0.0010(13) -0.0027(13) -0.0179(14)
C8B 0.0639(16) 0.0459(15) 0.0489(14) -0.0005(12) -0.0024(12) -0.0102(11)
C9B 0.0485(13) 0.0459(14) 0.0454(13) 0.0021(11) -0.0061(10) -0.0111(11)
C10B 0.093(2) 0.0445(14) 0.0479(14) 0.0116(13) -0.0083(13) -0.0102(12)
C11B 0.0638(15) 0.0485(14) 0.0370(12) -0.0019(11) 0.0012(11) -0.0142(11)
C12B 0.0710(17) 0.0528(16) 0.0603(16) -0.0026(13) -0.0061(13) 0.0008(13)
C13B 0.087(2) 0.0594(18) 0.111(3) 0.0054(16) -0.0021(19) -0.0241(18)
C14B 0.077(2) 0.085(2) 0.075(2) -0.0137(17) 0.0029(16) -0.0034(17)
C15B 0.083(2) 0.120(3) 0.170(4) -0.020(2) -0.015(3) -0.042(3)

loop_
_atom_type_symbol
_atom_type_description
_atom_type_scat_dispersion_real
_atom_type_scat_dispersion_imag
_atom_type_scat_source
C C 0.0033 0.0016 'International Tables Vol C Tables 4.2.6.8 and 6.1.1.4'
H H 0.0000 0.0000 'International Tables Vol C Tables 4.2.6.8 and 6.1.1.4'
F F 0.0171 0.0103 'International Tables Vol C Tables 4.2.6.8 and 6.1.1.4'
N N 0.0061 0.0033 'International Tables Vol C Tables 4.2.6.8 and 6.1.1.4'
O O 0.0106 0.0060 'International Tables Vol C Tables 4.2.6.8 and 6.1.1.4'
S S 0.1246 0.1234 'International Tables Vol C Tables 4.2.6.8 and 6.1.1.4'

loop_
_geom_angle_atom_site_label_1
_geom_angle_atom_site_label_2
_geom_angle_atom_site_label_3
_geom_angle
C11A S1A C10A 103.59(11)
C7A O1A C4A 121.12(19)
C11A N1A C14A 120.6(2)
C11A N1A C12A 124.3(2)
C14A N1A C12A 115.09(19)
C2A C1A F1A 118.9(2)
C2A C1A C6A 123.3(3)
F1A C1A C6A 117.8(3)
C1A C2A C3A 119.0(3)
C1A C2A H2A 120.5
C3A C2A H2A 120.5
C2A C3A C4A 119.2(3)
C2A C3A H3A 120.4
C4A C3A H3A 120.4
O1A C4A C5A 121.9(2)
O1A C4A C3A 116.2(2)
C5A C4A C3A 121.9(3)
C4A C5A C6A 117.8(2)
C4A C5A C9A 118.1(2)
C6A C5A C9A 124.1(2)
C1A C6A C5A 118.8(3)
C1A C6A H6A 120.6
C5A C6A H6A 120.6
O2A C7A O1A 117.6(2)
O2A C7A C8A 125.3(3)
O1A C7A C8A 117.1(2)
C9A C8A C7A 123.4(2)
C9A C8A H8A 118.3
C7A C8A H8A 118.3
C8A C9A C5A 118.4(2)
C8A C9A C10A 123.2(2)
C5A C9A C10A 118.3(2)
C9A C10A S1A 116.64(16)
C9A C10A H10A 108.1
S1A C10A H10A 108.1
C9A C10A H10B 108.1
S1A C10A H10B 108.1
H10A C10A H10B 107.3
N1A C11A S2A 124.47(18)
N1A C11A S1A 113.32(17)
S2A C11A S1A 122.20(13)
N1A C12A C13A 112.1(2)
N1A C12A H13C 109.2
C13A C12A H13C 109.2
N1A C12A H13D 109.2
C13A C12A H13D 109.2
H13C C12A H13D 107.9
C12A C13A H14A 109.5
C12A C13A H14B 109.5
H14A C13A H14B 109.5
C12A C13A H14C 109.5
H14A C13A H14C 109.5
H14B C13A H14C 109.5
N1A C14A C15A 111.8(2)
N1A C14A H15A 109.3
C15A C14A H15A 109.3
N1A C14A H15B 109.3
C15A C14A H15B 109.3
H15A C14A H15B 107.9
C14A C15A H16A 109.5
C14A C15A H16B 109.5
H16A C15A H16B 109.5
C14A C15A H16C 109.5
H16A C15A H16C 109.5
H16B C15A H16C 109.5
C11B S1B C10B 103.50(12)
C7B O1B C4B 121.61(19)
C11B N1B C12B 120.9(2)
C11B N1B C14B 123.2(2)
C12B N1B C14B 115.9(2)
F1B C1B C6B 118.3(3)
F1B C1B C2B 118.4(2)
C6B C1B C2B 123.2(3)
C1B C2B C3B 118.5(2)
C1B C2B H2B 120.8
C3B C2B H2B 120.8
C2B C3B C4B 119.7(3)
C2B C3B H3B 120.2
C4B C3B H3B 120.2
O1B C4B C3B 116.5(2)
O1B C4B C5B 121.6(2)
C3B C4B C5B 121.9(2)
C4B C5B C6B 117.6(2)
C4B C5B C9B 118.3(2)
C6B C5B C9B 124.1(2)
C1B C6B C5B 119.1(2)
C1B C6B H6B 120.4
C5B C6B H6B 120.4
O2B C7B O1B 117.5(2)
O2B C7B C8B 125.8(2)
O1B C7B C8B 116.7(2)
C9B C8B C7B 123.6(2)
C9B C8B H8B 118.2
C7B C8B H8B 118.2
C8B C9B C5B 118.2(2)
C8B C9B C10B 123.3(2)
C5B C9B C10B 118.5(2)
C9B C10B S1B 116.79(18)
C9B C10B H10C 108.1
S1B C10B H10C 108.1
C9B C10B H10D 108.1
S1B C10B H10D 108.1
H10C C10B H10D 107.3
N1B C11B S2B 124.09(19)
N1B C11B S1B 113.70(18)
S2B C11B S1B 122.22(14)
N1B C12B C13B 112.3(2)
N1B C12B H13A 109.1
C13B C12B H13A 109.1
N1B C12B H13B 109.1
C13B C12B H13B 109.1
H13A C12B H13B 107.9
C12B C13B H14D 109.5
C12B C13B H14E 109.5
H14D C13B H14E 109.5
C12B C13B H14F 109.5
H14D C13B H14F 109.5
H14E C13B H14F 109.5
C15B C14B N1B 112.1(3)
C15B C14B H15C 109.2
N1B C14B H15C 109.2
C15B C14B H15D 109.2
N1B C14B H15D 109.2
H15C C14B H15D 107.9
C14B C15B H16D 109.5
C14B C15B H16E 109.5
H16D C15B H16E 109.5
C14B C15B H16F 109.5
H16D C15B H16F 109.5
H16E C15B H16F 109.5

loop_
_geom_bond_atom_site_label_1
_geom_bond_atom_site_label_2
_geom_bond_distance
S1A C11A 1.785(2)
S1A C10A 1.793(2)
S2A C11A 1.668(2)
F1A C1A 1.362(3)
O1A C7A 1.373(3)
O1A C4A 1.374(3)
O2A C7A 1.200(3)
N1A C11A 1.329(3)
N1A C14A 1.468(3)
N1A C12A 1.477(3)
C1A C2A 1.362(4)
C1A C6A 1.369(3)
C2A C3A 1.368(4)
C2A H2A 0.9300
C3A C4A 1.389(3)
C3A H3A 0.9300
C4A C5A 1.387(3)
C5A C6A 1.400(3)
C5A C9A 1.453(3)
C6A H6A 0.9300
C7A C8A 1.440(3)
C8A C9A 1.331(3)
C8A H8A 0.9300
C9A C10A 1.502(3)
C10A H10A 0.9700
C10A H10B 0.9700
C12A C13A 1.496(4)
C12A H13C 0.9700
C12A H13D 0.9700
C13A H14A 0.9600
C13A H14B 0.9600
C13A H14C 0.9600
C14A C15A 1.507(4)
C14A H15A 0.9700
C14A H15B 0.9700
C15A H16A 0.9600
C15A H16B 0.9600
C15A H16C 0.9600
S1B C11B 1.787(2)
S1B C10B 1.787(3)
S2B C11B 1.662(3)
F1B C1B 1.357(3)
O1B C7B 1.370(3)
O1B C4B 1.371(3)
O2B C7B 1.202(3)
N1B C11B 1.320(3)
N1B C12B 1.467(3)
N1B C14B 1.481(3)
C1B C6B 1.360(3)
C1B C2B 1.369(4)
C2B C3B 1.371(4)
C2B H2B 0.9300
C3B C4B 1.378(3)
C3B H3B 0.9300
C4B C5B 1.391(3)
C5B C6B 1.399(3)
C5B C9B 1.449(3)
C6B H6B 0.9300
C7B C8B 1.441(3)
C8B C9B 1.334(3)
C8B H8B 0.9300
C9B C10B 1.504(3)
C10B H10C 0.9700
C10B H10D 0.9700
C12B C13B 1.503(4)
C12B H13A 0.9700
C12B H13B 0.9700
C13B H14D 0.9600
C13B H14E 0.9600
C13B H14F 0.9600
C14B C15B 1.448(4)
C14B H15C 0.9700
C14B H15D 0.9700
C15B H16D 0.9600
C15B H16E 0.9600
C15B H16F 0.9600

loop_
_geom_hbond_atom_site_label_D
_geom_hbond_atom_site_label_H
_geom_hbond_atom_site_label_A
_geom_hbond_site_symmetry_A
_geom_hbond_distance_DH
_geom_hbond_distance_HA
_geom_hbond_distance_DA
_geom_hbond_angle_DHA
C10A H10A S2B . 0.97 2.87 3.621(2) 135
C12A H13C O2B 1_565 0.97 2.60 3.368(3) 136
C2B H2B S2B 2_665 0.93 2.87 3.693(3) 148
C10B H10C S2A 1_455 0.97 2.82 3.660(2) 145

loop_
_geom_torsion_atom_site_label_1
_geom_torsion_atom_site_label_2
_geom_torsion_atom_site_label_3
_geom_torsion_atom_site_label_4
_geom_torsion
F1A C1A C2A C3A -178.9(2)
C6A C1A C2A C3A 1.3(4)
C1A C2A C3A C4A -0.4(4)
C7A O1A C4A C5A -1.0(3)
C7A O1A C4A C3A 178.5(2)
C2A C3A C4A O1A 179.6(2)
C2A C3A C4A C5A -0.9(4)
O1A C4A C5A C6A -179.19(19)
C3A C4A C5A C6A 1.4(3)
O1A C4A C5A C9A 1.1(3)
C3A C4A C5A C9A -178.3(2)
C2A C1A C6A C5A -0.9(4)
F1A C1A C6A C5A 179.4(2)
C4A C5A C6A C1A -0.5(3)
C9A C5A C6A C1A 179.2(2)
C4A O1A C7A O2A -178.7(2)
C4A O1A C7A C8A 0.6(3)
O2A C7A C8A C9A 178.8(3)
O1A C7A C8A C9A -0.5(4)
C7A C8A C9A C5A 0.7(3)
C7A C8A C9A C10A -177.4(2)
C4A C5A C9A C8A -0.9(3)
C6A C5A C9A C8A 179.4(2)
C4A C5A C9A C10A 177.2(2)
C6A C5A C9A C10A -2.5(3)
C8A C9A C10A S1A -14.5(3)
C5A C9A C10A S1A 167.51(16)
C11A S1A C10A C9A 81.97(19)
C14A N1A C11A S2A 2.9(3)
C12A N1A C11A S2A -176.84(18)
C14A N1A C11A S1A -175.79(17)
C12A N1A C11A S1A 4.4(3)
C10A S1A C11A N1A -167.43(16)
C10A S1A C11A S2A 13.81(17)
C11A N1A C12A C13A -91.7(3)
C14A N1A C12A C13A 88.5(3)
C11A N1A C14A C15A -89.1(3)
C12A N1A C14A C15A 90.7(3)
F1B C1B C2B C3B -178.3(2)
C6B C1B C2B C3B 1.0(4)
C1B C2B C3B C4B -0.6(4)
C7B O1B C4B C3B -179.3(2)
C7B O1B C4B C5B 0.4(3)
C2B C3B C4B O1B 179.3(2)
C2B C3B C4B C5B -0.4(4)
O1B C4B C5B C6B -178.7(2)
C3B C4B C5B C6B 1.1(3)
O1B C4B C5B C9B 0.6(3)
C3B C4B C5B C9B -179.7(2)
F1B C1B C6B C5B 179.0(2)
C2B C1B C6B C5B -0.3(4)
C4B C5B C6B C1B -0.7(3)
C9B C5B C6B C1B -179.9(2)
C4B O1B C7B O2B -179.8(2)
C4B O1B C7B C8B -0.5(3)
O2B C7B C8B C9B 178.8(3)
O1B C7B C8B C9B -0.3(4)
C7B C8B C9B C5B 1.3(4)
C7B C8B C9B C10B -176.6(2)
C4B C5B C9B C8B -1.4(3)
C6B C5B C9B C8B 177.8(2)
C4B C5B C9B C10B 176.6(2)
C6B C5B C9B C10B -4.2(3)
C8B C9B C10B S1B -19.8(3)
C5B C9B C10B S1B 162.27(17)
C11B S1B C10B C9B 79.0(2)
C12B N1B C11B S2B -4.5(3)
C14B N1B C11B S2B 172.5(2)
C12B N1B C11B S1B 175.80(17)
C14B N1B C11B S1B -7.3(3)
C10B S1B C11B N1B -163.79(17)
C10B S1B C11B S2B 16.45(18)
C11B N1B C12B C13B -80.5(3)
C14B N1B C12B C13B 102.4(3)
C11B N1B C14B C15B 101.2(3)
C12B N1B C14B C15B -81.8(3)

_cod_database_fobs_code 1545017
